data_7039372
loop_
_publ_author_name
'Knight, James C.'
'Amoroso, Angelo J.'
'Edwards, Peter G.'
'Singh, Neha'
'Ward, Benjamin D.'

_publ_section_title
;
 Shaping and enforcing coordination spheres: probing the ability of
 tripodal ligands to favour trigonal prismatic geometry.
;
_journal_issue 26
_journal_name_full 'Dalton transactions (Cambridge, England : 2003)'
_journal_page_first 10630
_journal_page_last 10642
_journal_paper_doi 10.1039/c6dt01165a
_journal_volume 45
_journal_year 2016
_chemical_formula_sum 'C23 H26 Cl2 Cu N4 O12'
_chemical_formula_weight 684.92
_space_group_crystal_system triclinic
_space_group_IT_number 2
_space_group_name_Hall '-P 1'
_space_group_name_H-M_alt 'P -1'
_symmetry_space_group_name_Hall '-P 1'
_symmetry_space_group_name_H-M 'P -1'
_atom_sites_solution_hydrogens mixed
_atom_sites_solution_primary direct
_atom_sites_solution_secondary difmap
_audit_creation_method SHELXL-2014/7
_audit_update_record
;
2016-03-22 deposited with the CCDC.
2016-05-30 downloaded from the CCDC.
;
_cell_angle_alpha 96.70(3)
_cell_angle_beta 96.70(3)
_cell_angle_gamma 109.93(3)
_cell_formula_units_Z 2
_cell_length_a 8.5840(17)
_cell_length_b 11.785(2)
_cell_length_c 14.702(3)
_cell_measurement_reflns_used 17808
_cell_measurement_temperature 150(2)
_cell_measurement_theta_max 27.485
_cell_measurement_theta_min 2.91
_cell_volume 1369.0(6)
_computing_cell_refinement 'HKL Scalepack (Otwinowski & Minor 1997)'
_computing_data_collection 'Collect (Nonius BV, 1997-2000)'
_computing_data_reduction
;
HKL Denzo and Scalepack (Otwinowski & Minor 1997)
;
_computing_structure_refinement 'SHELXL-2014/7 (Sheldrick, 2014)'
_computing_structure_solution 'SHELXT (Sheldrick, 2014)'
_diffrn_ambient_temperature 150(2)
_diffrn_detector_area_resol_mean 9
_diffrn_measured_fraction_theta_full 0.996
_diffrn_measured_fraction_theta_max 0.992
_diffrn_measurement_device_type KappaCCD
_diffrn_measurement_method 'profile from \w scans'
_diffrn_radiation_type MoK\a
_diffrn_radiation_wavelength 0.71073
_diffrn_reflns_av_R_equivalents 0.1141
_diffrn_reflns_av_unetI/netI 0.0781
_diffrn_reflns_Laue_measured_fraction_full 0.996
_diffrn_reflns_Laue_measured_fraction_max 0.992
_diffrn_reflns_limit_h_max 11
_diffrn_reflns_limit_h_min -11
_diffrn_reflns_limit_k_max 15
_diffrn_reflns_limit_k_min -15
_diffrn_reflns_limit_l_max 19
_diffrn_reflns_limit_l_min -18
_diffrn_reflns_number 24985
_diffrn_reflns_point_group_measured_fraction_full 0.996
_diffrn_reflns_point_group_measured_fraction_max 0.992
_diffrn_reflns_theta_full 25.242
_diffrn_reflns_theta_max 27.478
_diffrn_reflns_theta_min 2.989
_diffrn_source 'fine-focus sealed tube'
_exptl_absorpt_coefficient_mu 1.064
_exptl_absorpt_correction_T_max 0.658
_exptl_absorpt_correction_T_min 0.546
_exptl_absorpt_correction_type multi-scan
_exptl_absorpt_process_details 'Sortav (Blessing, 1995)'
_exptl_crystal_colour blue
_exptl_crystal_density_diffrn 1.662
_exptl_crystal_description prism
_exptl_crystal_F_000 702
_exptl_crystal_size_max 0.580
_exptl_crystal_size_mid 0.520
_exptl_crystal_size_min 0.400
_refine_diff_density_max 0.442
_refine_diff_density_min -0.761
_refine_diff_density_rms 0.094
_refine_ls_extinction_method none
_refine_ls_goodness_of_fit_ref 1.045
_refine_ls_hydrogen_treatment mixed
_refine_ls_matrix_type full
_refine_ls_number_parameters 443
_refine_ls_number_reflns 6212
_refine_ls_number_restraints 164
_refine_ls_restrained_S_all 1.054
_refine_ls_R_factor_all 0.0798
_refine_ls_R_factor_gt 0.0503
_refine_ls_shift/su_max 0.005
_refine_ls_shift/su_mean 0.000
_refine_ls_structure_factor_coef Fsqd
_refine_ls_weighting_details 'w=1/[\s^2^(Fo^2^)+(0.0563P)^2^+0.7026P] where P=(Fo^2^+2Fc^2^)/3'
_refine_ls_weighting_scheme calc
_refine_ls_wR_factor_gt 0.1180
_refine_ls_wR_factor_ref 0.1329
_reflns_Friedel_coverage 0.000
_reflns_number_gt 4529
_reflns_number_total 6212
_reflns_threshold_expression 'I > 2\s(I)'
_cod_data_source_file c6dt01165a2.cif
_cod_data_source_block 5
_cod_depositor_comments 'Adding full bibliography for 7039371--7039378.cif.'
_cod_original_cell_volume 1369.0(5)
_cod_database_code 7039372
_shelx_shelxl_version_number 2014/7
_shelx_space_group_comment
;
The symmetry employed for this shelxl refinement is uniquely defined
by the following loop, which should always be used as a source of
symmetry information in preference to the above space-group names.
They are only intended as comments.
;
_shelx_estimated_absorpt_t_min 0.577
_shelx_estimated_absorpt_t_max 0.675

loop_
_space_group_symop_operation_xyz
'x, y, z'
'-x, -y, -z'

loop_
_atom_site_label
_atom_site_type_symbol
_atom_site_fract_x
_atom_site_fract_y
_atom_site_fract_z
_atom_site_U_iso_or_equiv
_atom_site_adp_type
_atom_site_occupancy
_atom_site_site_symmetry_order
_atom_site_calc_flag
_atom_site_refinement_flags_posn
_atom_site_refinement_flags_adp
_atom_site_refinement_flags_occupancy
_atom_site_disorder_assembly
_atom_site_disorder_group
Cu1 Cu 0.35354(5) 0.25216(3) 0.62225(2) 0.02319(13) Uani 1 1 d . . . . .
H1O H 0.370(4) 0.061(3) 0.556(2) 0.047(12) Uiso 1 1 d D . . . .
Cl1 Cl 0.13878(10) -0.16290(7) 0.47887(6) 0.02940(19) Uani 1 1 d . . . . .
Cl2 Cl 0.12415(10) 0.80225(8) 0.90093(6) 0.0356(2) Uani 1 1 d . U . . .
H2O H 0.433(5) 0.074(3) 0.646(2) 0.048(13) Uiso 1 1 d D . . . .
O1 O 0.2856(3) 0.4588(2) 0.88106(15) 0.0281(5) Uani 1 1 d . . . . .
H1 H 0.340(5) 0.529(4) 0.8870(15) 0.042 Uiso 1 1 calc R U . . .
O2 O 0.4234(3) 0.1117(2) 0.60321(17) 0.0299(5) Uani 1 1 d D . . . .
O3 O 0.2334(4) -0.1685(2) 0.5648(2) 0.0538(8) Uani 1 1 d . . . . .
O4 O -0.0169(3) -0.1527(2) 0.49613(17) 0.0391(6) Uani 1 1 d . . . . .
O5 O 0.2358(3) -0.0555(2) 0.44458(17) 0.0388(6) Uani 1 1 d . . . . .
O6 O 0.1064(3) -0.2717(2) 0.4129(2) 0.0490(7) Uani 1 1 d . . . . .
O7 O 0.1520(4) 0.7139(3) 0.9536(2) 0.0658(9) Uani 1 1 d D . . . .
O8 O 0.1946(9) 0.8005(4) 0.8191(4) 0.0775(19) Uani 0.777(7) 1 d D U P A 1
O9 O -0.0486(5) 0.7796(5) 0.8836(4) 0.0754(17) Uani 0.777(7) 1 d D U P A 1
O10 O 0.2018(7) 0.9239(4) 0.9549(3) 0.0646(14) Uani 0.777(7) 1 d D U P A 1
O8A O 0.2724(16) 0.8437(15) 0.8575(12) 0.053(4) Uani 0.223(7) 1 d D U P A 2
O9A O 0.085(2) 0.8866(14) 0.9449(10) 0.062(4) Uani 0.223(7) 1 d D U P A 2
O10A O -0.0072(18) 0.7329(12) 0.8210(11) 0.066(4) Uani 0.223(7) 1 d D U P A 2
O11 O 0.4480(4) 0.0003(3) 0.75035(19) 0.0520(8) Uani 1 1 d . . . . .
H11A H 0.354(6) -0.046(4) 0.7592(8) 0.078 Uiso 1 1 calc R U . . .
N1 N 0.1980(3) 0.1854(2) 0.71559(17) 0.0219(5) Uani 1 1 d . . . . .
N2 N 0.5455(3) 0.3462(2) 0.74156(17) 0.0214(5) Uani 1 1 d . . . . .
N3 N 0.2921(3) 0.3971(2) 0.63421(17) 0.0222(5) Uani 1 1 d . . . . .
N4 N 0.3701(3) 0.2899(2) 0.49241(18) 0.0265(6) Uani 1 1 d . . . . .
C1 C 0.3143(4) 0.3961(3) 0.8011(2) 0.0223(6) Uani 1 1 d . . . . .
C2 C 0.2006(4) 0.2615(3) 0.7926(2) 0.0223(6) Uani 1 1 d . . . . .
C3 C 0.1048(4) 0.2192(3) 0.8597(2) 0.0308(7) Uani 1 1 d . . . . .
H3 H 0.1063 0.2742 0.9127 0.037 Uiso 1 1 calc R U . . .
C4 C 0.0073(4) 0.0964(3) 0.8489(3) 0.0371(8) Uani 1 1 d . . . . .
H4 H -0.0558 0.0655 0.8953 0.045 Uiso 1 1 calc R U . . .
C5 C 0.0028(4) 0.0193(3) 0.7695(2) 0.0326(8) Uani 1 1 d . . . . .
H5 H -0.0651 -0.0651 0.7598 0.039 Uiso 1 1 calc R U . . .
C6 C 0.0987(4) 0.0673(3) 0.7046(2) 0.0275(7) Uani 1 1 d . . . . .
H6 H 0.0943 0.0143 0.6497 0.033 Uiso 1 1 calc R U . . .
C7 C 0.5005(4) 0.4054(3) 0.8121(2) 0.0219(6) Uani 1 1 d . . . . .
C8 C 0.6146(4) 0.4693(3) 0.8915(2) 0.0274(7) Uani 1 1 d . . . . .
H8 H 0.5805 0.5108 0.9403 0.033 Uiso 1 1 calc R U . . .
C9 C 0.7788(4) 0.4726(3) 0.8998(2) 0.0317(8) Uani 1 1 d . . . . .
H9 H 0.8585 0.5162 0.9540 0.038 Uiso 1 1 calc R U . . .
C10 C 0.8243(4) 0.4107(3) 0.8271(2) 0.0306(7) Uani 1 1 d . . . . .
H10 H 0.9357 0.4111 0.8306 0.037 Uiso 1 1 calc R U . . .
C11 C 0.7043(4) 0.3490(3) 0.7502(2) 0.0272(7) Uani 1 1 d . . . . .
H11 H 0.7354 0.3063 0.7008 0.033 Uiso 1 1 calc R U . . .
C12 C 0.2680(3) 0.4476(3) 0.7152(2) 0.0219(6) Uani 1 1 d . . . . .
C13 C 0.2034(4) 0.5411(3) 0.7189(2) 0.0283(7) Uani 1 1 d . . . . .
H13 H 0.1813 0.5745 0.7759 0.034 Uiso 1 1 calc R U . . .
C14 C 0.1722(4) 0.5840(3) 0.6383(3) 0.0331(8) Uani 1 1 d . . . . .
H14 H 0.1276 0.6476 0.6395 0.040 Uiso 1 1 calc R U . . .
C15 C 0.2051(4) 0.5356(3) 0.5550(2) 0.0323(8) Uani 1 1 d . . . . .
H15 H 0.1878 0.5672 0.4997 0.039 Uiso 1 1 calc R U . . .
C16 C 0.2640(4) 0.4398(3) 0.5552(2) 0.0258(7) Uani 1 1 d . . . . .
C17 C 0.3061(4) 0.3770(3) 0.4737(2) 0.0279(7) Uani 1 1 d . . . . .
C18 C 0.2828(4) 0.4019(3) 0.3845(2) 0.0371(8) Uani 1 1 d . . . . .
H18 H 0.2371 0.4625 0.3721 0.045 Uiso 1 1 calc R U . . .
C19 C 0.3275(5) 0.3368(4) 0.3129(2) 0.0449(10) Uani 1 1 d . . . . .
H19 H 0.3120 0.3521 0.2510 0.054 Uiso 1 1 calc R U . . .
C20 C 0.3938(5) 0.2509(3) 0.3333(2) 0.0414(9) Uani 1 1 d . . . . .
H20 H 0.4257 0.2061 0.2856 0.050 Uiso 1 1 calc R U . . .
C21 C 0.4145(4) 0.2292(3) 0.4234(2) 0.0328(8) Uani 1 1 d . . . . .
H21 H 0.4616 0.1696 0.4368 0.039 Uiso 1 1 calc R U . . .
C22 C 0.5423(8) 0.0703(5) 0.8352(4) 0.0894(19) Uani 1 1 d . . . . .
H22A H 0.6610 0.1051 0.8288 0.134 Uiso 1 1 calc R U . . .
H22B H 0.5304 0.0181 0.8831 0.134 Uiso 1 1 calc R U . . .
H22C H 0.5017 0.1366 0.8529 0.134 Uiso 1 1 calc R U . . .
C23 C 0.605(2) 0.7791(18) 0.9590(9) 0.061(4) Uani 0.630(12) 1 d . U P B 1
H23A H 0.6195 0.8652 0.9580 0.091 Uiso 0.630(12) 1 calc R U P B 1
H23B H 0.7107 0.7672 0.9534 0.091 Uiso 0.630(12) 1 calc R U P B 1
H23C H 0.5700 0.7568 1.0177 0.091 Uiso 0.630(12) 1 calc R U P B 1
O12 O 0.4768(6) 0.7029(4) 0.8825(5) 0.0411(18) Uani 0.630(12) 1 d . U P B 1
H12 H 0.4001 0.7317 0.8745 0.062 Uiso 0.630(12) 1 calc R U P B 1
C23A C 0.588(4) 0.780(3) 0.9274(14) 0.047(5) Uani 0.370(12) 1 d . U P B 2
H23D H 0.6351 0.8480 0.9796 0.071 Uiso 0.370(12) 1 calc R U P B 2
H23E H 0.5490 0.8088 0.8726 0.071 Uiso 0.370(12) 1 calc R U P B 2
H23F H 0.6754 0.7470 0.9138 0.071 Uiso 0.370(12) 1 calc R U P B 2
O12A O 0.4565(10) 0.6897(7) 0.9501(8) 0.047(3) Uani 0.370(12) 1 d . U P B 2
H12A H 0.3948 0.7212 0.9755 0.070 Uiso 0.370(12) 1 calc R U P B 2

loop_
_atom_site_aniso_label
_atom_site_aniso_U_11
_atom_site_aniso_U_22
_atom_site_aniso_U_33
_atom_site_aniso_U_23
_atom_site_aniso_U_13
_atom_site_aniso_U_12
Cu1 0.0284(2) 0.0230(2) 0.0192(2) 0.00349(15) 0.00481(16) 0.01028(16)
Cl1 0.0281(4) 0.0225(4) 0.0359(4) 0.0026(3) 0.0042(3) 0.0082(3)
Cl2 0.0333(4) 0.0355(5) 0.0386(5) 0.0098(4) 0.0083(4) 0.0111(4)
O1 0.0295(12) 0.0287(12) 0.0261(12) -0.0036(10) 0.0057(10) 0.0126(10)
O2 0.0370(14) 0.0270(13) 0.0270(13) 0.0002(11) 0.0047(11) 0.0147(11)
O3 0.0539(17) 0.0424(16) 0.0596(18) 0.0192(14) -0.0118(14) 0.0137(13)
O4 0.0302(13) 0.0422(15) 0.0429(15) -0.0042(12) 0.0099(11) 0.0132(11)
O5 0.0415(14) 0.0316(13) 0.0401(14) 0.0093(11) 0.0110(12) 0.0067(11)
O6 0.0458(16) 0.0322(14) 0.0607(18) -0.0142(13) 0.0175(14) 0.0081(12)
O7 0.0547(18) 0.069(2) 0.091(2) 0.0493(19) 0.0176(17) 0.0304(16)
O8 0.139(5) 0.040(3) 0.062(3) 0.008(2) 0.062(3) 0.028(3)
O9 0.032(2) 0.087(3) 0.105(4) 0.047(3) 0.000(2) 0.012(2)
O10 0.074(3) 0.044(2) 0.051(2) -0.0108(19) 0.000(2) 0.001(2)
O8A 0.045(7) 0.056(8) 0.071(8) 0.041(6) 0.024(6) 0.019(5)
O9A 0.088(8) 0.053(7) 0.053(7) 0.002(6) 0.021(7) 0.035(6)
O10A 0.063(7) 0.051(7) 0.070(8) 0.010(6) -0.022(7) 0.016(6)
O11 0.0448(16) 0.0582(19) 0.0501(18) 0.0199(15) 0.0011(14) 0.0136(14)
N1 0.0242(13) 0.0213(13) 0.0202(13) 0.0045(11) 0.0029(11) 0.0082(11)
N2 0.0238(13) 0.0194(13) 0.0223(13) 0.0045(11) 0.0061(11) 0.0084(11)
N3 0.0200(12) 0.0209(13) 0.0245(13) 0.0058(11) 0.0016(11) 0.0056(10)
N4 0.0218(13) 0.0302(15) 0.0225(14) 0.0069(12) 0.0056(11) 0.0015(11)
C1 0.0250(16) 0.0273(16) 0.0157(14) -0.0012(13) 0.0034(12) 0.0124(13)
C2 0.0223(15) 0.0228(16) 0.0238(16) 0.0045(13) 0.0036(13) 0.0104(13)
C3 0.0324(18) 0.0348(19) 0.0286(18) 0.0050(15) 0.0096(15) 0.0150(15)
C4 0.037(2) 0.041(2) 0.038(2) 0.0162(17) 0.0163(16) 0.0131(17)
C5 0.0330(18) 0.0240(17) 0.040(2) 0.0105(15) 0.0080(16) 0.0073(14)
C6 0.0282(17) 0.0232(17) 0.0297(17) 0.0035(14) 0.0011(14) 0.0088(14)
C7 0.0257(15) 0.0210(15) 0.0197(15) 0.0053(12) 0.0042(12) 0.0084(13)
C8 0.0317(17) 0.0283(17) 0.0233(16) 0.0019(14) 0.0016(14) 0.0139(14)
C9 0.0301(17) 0.0334(19) 0.0277(18) -0.0005(15) -0.0046(14) 0.0114(15)
C10 0.0234(16) 0.0370(19) 0.0338(19) 0.0090(15) 0.0026(14) 0.0136(14)
C11 0.0284(17) 0.0282(17) 0.0281(17) 0.0052(14) 0.0060(14) 0.0135(14)
C12 0.0167(14) 0.0189(15) 0.0270(16) 0.0064(13) -0.0003(12) 0.0029(12)
C13 0.0236(16) 0.0227(16) 0.0397(19) 0.0062(14) 0.0054(14) 0.0095(13)
C14 0.0261(17) 0.0263(18) 0.049(2) 0.0140(16) 0.0035(16) 0.0104(14)
C15 0.0260(17) 0.0289(18) 0.038(2) 0.0172(16) -0.0007(15) 0.0030(14)
C16 0.0176(15) 0.0249(17) 0.0303(17) 0.0110(14) 0.0010(13) 0.0007(12)
C17 0.0224(15) 0.0308(18) 0.0242(16) 0.0089(14) 0.0002(13) 0.0011(13)
C18 0.0338(19) 0.039(2) 0.0284(18) 0.0151(16) -0.0023(15) -0.0007(16)
C19 0.046(2) 0.048(2) 0.0204(18) 0.0087(17) 0.0001(16) -0.0076(18)
C20 0.041(2) 0.042(2) 0.0236(18) -0.0016(16) 0.0088(16) -0.0067(17)
C21 0.0316(18) 0.0350(19) 0.0229(17) -0.0015(15) 0.0085(14) 0.0016(15)
C22 0.102(4) 0.065(3) 0.074(4) 0.030(3) -0.022(3) 0.000(3)
C23 0.061(6) 0.048(6) 0.048(8) -0.008(7) -0.014(7) -0.001(5)
O12 0.035(3) 0.038(3) 0.048(4) -0.001(2) -0.001(2) 0.016(2)
C23A 0.068(12) 0.036(8) 0.036(11) -0.004(9) 0.008(10) 0.021(8)
O12A 0.046(5) 0.032(4) 0.062(8) -0.006(4) 0.013(4) 0.017(4)

loop_
_atom_type_symbol
_atom_type_description
_atom_type_scat_dispersion_real
_atom_type_scat_dispersion_imag
_atom_type_scat_source
C C 0.0033 0.0016 'International Tables Vol C Tables 4.2.6.8 and 6.1.1.4'
H H 0.0000 0.0000 'International Tables Vol C Tables 4.2.6.8 and 6.1.1.4'
N N 0.0061 0.0033 'International Tables Vol C Tables 4.2.6.8 and 6.1.1.4'
O O 0.0106 0.0060 'International Tables Vol C Tables 4.2.6.8 and 6.1.1.4'
Cl Cl 0.1484 0.1585 'International Tables Vol C Tables 4.2.6.8 and 6.1.1.4'
Cu Cu 0.3201 1.2651 'International Tables Vol C Tables 4.2.6.8 and 6.1.1.4'

loop_
_geom_angle_atom_site_label_1
_geom_angle_atom_site_label_2
_geom_angle_atom_site_label_3
_geom_angle
O2 Cu1 N3 175.91(10)
O2 Cu1 N4 95.00(11)
N3 Cu1 N4 81.28(11)
O2 Cu1 N1 95.36(10)
N3 Cu1 N1 88.70(10)
N4 Cu1 N1 146.84(10)
O2 Cu1 N2 94.48(10)
N3 Cu1 N2 86.26(10)
N4 Cu1 N2 123.95(10)
N1 Cu1 N2 86.46(10)
O4 Cl1 O6 109.70(16)
O4 Cl1 O5 109.29(15)
O6 Cl1 O5 110.80(16)
O4 Cl1 O3 109.23(17)
O6 Cl1 O3 109.84(17)
O5 Cl1 O3 107.95(16)
O9 Cl2 O8 112.9(4)
O9A Cl2 O7 116.2(6)
O9 Cl2 O7 108.7(2)
O8 Cl2 O7 110.7(3)
O9 Cl2 O10 106.1(3)
O8 Cl2 O10 108.0(3)
O7 Cl2 O10 110.2(2)
O9A Cl2 O8A 115.9(9)
O7 Cl2 O8A 104.1(6)
O9A Cl2 O10A 110.8(9)
O7 Cl2 O10A 106.4(5)
O8A Cl2 O10A 102.0(8)
C1 O1 H1 109.5
Cu1 O2 H1O 114(3)
Cu1 O2 H2O 120(3)
H1O O2 H2O 108(4)
C22 O11 H11A 109.5
C6 N1 C2 118.5(3)
C6 N1 Cu1 122.1(2)
C2 N1 Cu1 119.3(2)
C11 N2 C7 118.5(3)
C11 N2 Cu1 124.6(2)
C7 N2 Cu1 116.84(19)
C12 N3 C16 121.1(3)
C12 N3 Cu1 122.3(2)
C16 N3 Cu1 116.5(2)
C21 N4 C17 119.1(3)
C21 N4 Cu1 127.5(2)
C17 N4 Cu1 112.8(2)
O1 C1 C12 110.2(2)
O1 C1 C2 106.3(2)
C12 C1 C2 110.0(2)
O1 C1 C7 110.4(2)
C12 C1 C7 110.7(2)
C2 C1 C7 109.1(2)
N1 C2 C3 121.3(3)
N1 C2 C1 116.4(3)
C3 C2 C1 122.3(3)
C4 C3 C2 119.6(3)
C4 C3 H3 120.2
C2 C3 H3 120.2
C5 C4 C3 119.0(3)
C5 C4 H4 120.5
C3 C4 H4 120.5
C6 C5 C4 118.7(3)
C6 C5 H5 120.6
C4 C5 H5 120.6
N1 C6 C5 122.9(3)
N1 C6 H6 118.6
C5 C6 H6 118.6
N2 C7 C8 121.4(3)
N2 C7 C1 117.0(3)
C8 C7 C1 121.6(3)
C7 C8 C9 119.8(3)
C7 C8 H8 120.1
C9 C8 H8 120.1
C8 C9 C10 118.5(3)
C8 C9 H9 120.7
C10 C9 H9 120.7
C11 C10 C9 118.5(3)
C11 C10 H10 120.7
C9 C10 H10 120.7
N2 C11 C10 123.1(3)
N2 C11 H11 118.4
C10 C11 H11 118.4
N3 C12 C13 120.7(3)
N3 C12 C1 116.3(2)
C13 C12 C1 123.1(3)
C14 C13 C12 118.4(3)
C14 C13 H13 120.8
C12 C13 H13 120.8
C13 C14 C15 120.9(3)
C13 C14 H14 119.6
C15 C14 H14 119.6
C16 C15 C14 117.9(3)
C16 C15 H15 121.1
C14 C15 H15 121.1
N3 C16 C15 120.9(3)
N3 C16 C17 113.5(3)
C15 C16 C17 125.6(3)
N4 C17 C18 121.2(3)
N4 C17 C16 114.6(3)
C18 C17 C16 124.2(3)
C17 C18 C19 119.2(3)
C17 C18 H18 120.4
C19 C18 H18 120.4
C20 C19 C18 118.8(3)
C20 C19 H19 120.6
C18 C19 H19 120.6
C19 C20 C21 120.0(4)
C19 C20 H20 120.0
C21 C20 H20 120.0
N4 C21 C20 121.8(3)
N4 C21 H21 119.1
C20 C21 H21 119.1
O11 C22 H22A 109.5
O11 C22 H22B 109.5
H22A C22 H22B 109.5
O11 C22 H22C 109.5
H22A C22 H22C 109.5
H22B C22 H22C 109.5
O12 C23 H23A 109.5
O12 C23 H23B 109.5
H23A C23 H23B 109.5
O12 C23 H23C 109.5
H23A C23 H23C 109.5
H23B C23 H23C 109.5
C23 O12 H12 109.5
O12A C23A H23D 109.5
O12A C23A H23E 109.5
H23D C23A H23E 109.5
O12A C23A H23F 109.5
H23D C23A H23F 109.5
H23E C23A H23F 109.5
C23A O12A H12A 109.5

loop_
_geom_bond_atom_site_label_1
_geom_bond_atom_site_label_2
_geom_bond_distance
Cu1 O2 1.946(2)
Cu1 N3 1.947(2)
Cu1 N4 2.020(3)
Cu1 N1 2.061(3)
Cu1 N2 2.156(3)
Cl1 O4 1.430(2)
Cl1 O6 1.437(3)
Cl1 O5 1.441(2)
Cl1 O3 1.441(3)
Cl2 O9A 1.283(11)
Cl2 O9 1.400(4)
Cl2 O8 1.408(4)
Cl2 O7 1.434(3)
Cl2 O10 1.445(4)
Cl2 O8A 1.451(12)
Cl2 O10A 1.470(11)
O1 C1 1.406(3)
O1 H1 0.78(4)
O2 H1O 0.827(19)
O2 H2O 0.828(19)
O11 C22 1.400(6)
O11 H11A 0.84(5)
N1 C6 1.340(4)
N1 C2 1.353(4)
N2 C11 1.343(4)
N2 C7 1.349(4)
N3 C12 1.338(4)
N3 C16 1.347(4)
N4 C21 1.339(4)
N4 C17 1.359(4)
C1 C12 1.532(4)
C1 C2 1.534(4)
C1 C7 1.552(4)
C2 C3 1.386(4)
C3 C4 1.382(5)
C3 H3 0.9500
C4 C5 1.381(5)
C4 H4 0.9500
C5 C6 1.378(5)
C5 H5 0.9500
C6 H6 0.9500
C7 C8 1.384(4)
C8 C9 1.387(4)
C8 H8 0.9500
C9 C10 1.391(5)
C9 H9 0.9500
C10 C11 1.377(5)
C10 H10 0.9500
C11 H11 0.9500
C12 C13 1.390(4)
C13 C14 1.375(5)
C13 H13 0.9500
C14 C15 1.390(5)
C14 H14 0.9500
C15 C16 1.385(5)
C15 H15 0.9500
C16 C17 1.481(5)
C17 C18 1.383(4)
C18 C19 1.396(6)
C18 H18 0.9500
C19 C20 1.365(6)
C19 H19 0.9500
C20 C21 1.381(5)
C20 H20 0.9500
C21 H21 0.9500
C22 H22A 0.9800
C22 H22B 0.9800
C22 H22C 0.9800
C23 O12 1.443(15)
C23 H23A 0.9800
C23 H23B 0.9800
C23 H23C 0.9800
O12 H12 0.8400
C23A O12A 1.37(3)
C23A H23D 0.9800
C23A H23E 0.9800
C23A H23F 0.9800
O12A H12A 0.8400

loop_
_geom_hbond_atom_site_label_D
_geom_hbond_atom_site_label_H
_geom_hbond_atom_site_label_A
_geom_hbond_distance_DH
_geom_hbond_distance_HA
_geom_hbond_distance_DA
_geom_hbond_angle_DHA
_geom_hbond_site_symmetry_A
O2 H1O O3 0.827(19) 2.58(4) 3.092(4) 121(3) .
O2 H1O O5 0.827(19) 1.97(2) 2.793(4) 178(4) .
O2 H2O O11 0.828(19) 1.86(2) 2.682(4) 174(4) .
O1 H1 O12 0.78 2.00 2.779(5) 171.8 .
O1 H1 O12A 0.78 1.88 2.621(8) 157.0 .
O11 H11A O8 0.84 2.21 2.980(6) 152.0 1_545
O11 H11A O8A 0.84 2.08 2.738(12) 134.8 1_545
O12 H12 O7 0.84 2.50 3.127(6) 132.0 .
O12 H12 O8 0.84 2.29 3.112(8) 167.4 .
O12A H12A O7 0.84 2.04 2.730(8) 138.7 .

loop_
_geom_torsion_atom_site_label_1
_geom_torsion_atom_site_label_2
_geom_torsion_atom_site_label_3
_geom_torsion_atom_site_label_4
_geom_torsion
C6 N1 C2 C3 0.7(4)
Cu1 N1 C2 C3 -176.6(2)
C6 N1 C2 C1 -179.1(2)
Cu1 N1 C2 C1 3.6(3)
O1 C1 C2 N1 174.9(2)
C12 C1 C2 N1 55.6(3)
C7 C1 C2 N1 -66.1(3)
O1 C1 C2 C3 -4.9(4)
C12 C1 C2 C3 -124.2(3)
C7 C1 C2 C3 114.1(3)
N1 C2 C3 C4 1.3(5)
C1 C2 C3 C4 -178.8(3)
C2 C3 C4 C5 -2.3(5)
C3 C4 C5 C6 1.3(5)
C2 N1 C6 C5 -1.8(4)
Cu1 N1 C6 C5 175.4(2)
C4 C5 C6 N1 0.8(5)
C11 N2 C7 C8 0.8(4)
Cu1 N2 C7 C8 -179.6(2)
C11 N2 C7 C1 -177.8(3)
Cu1 N2 C7 C1 1.9(3)
O1 C1 C7 N2 178.0(2)
C12 C1 C7 N2 -59.7(3)
C2 C1 C7 N2 61.6(3)
O1 C1 C7 C8 -0.5(4)
C12 C1 C7 C8 121.7(3)
C2 C1 C7 C8 -117.0(3)
N2 C7 C8 C9 -0.3(5)
C1 C7 C8 C9 178.2(3)
C7 C8 C9 C10 -0.1(5)
C8 C9 C10 C11 0.0(5)
C7 N2 C11 C10 -0.8(4)
Cu1 N2 C11 C10 179.5(2)
C9 C10 C11 N2 0.4(5)
C16 N3 C12 C13 4.0(4)
Cu1 N3 C12 C13 -171.6(2)
C16 N3 C12 C1 -176.4(3)
Cu1 N3 C12 C1 8.0(3)
O1 C1 C12 N3 179.0(2)
C2 C1 C12 N3 -64.1(3)
C7 C1 C12 N3 56.6(3)
O1 C1 C12 C13 -1.4(4)
C2 C1 C12 C13 115.5(3)
C7 C1 C12 C13 -123.8(3)
N3 C12 C13 C14 -2.9(4)
C1 C12 C13 C14 177.5(3)
C12 C13 C14 C15 -0.3(5)
C13 C14 C15 C16 2.5(5)
C12 N3 C16 C15 -1.7(4)
Cu1 N3 C16 C15 174.2(2)
C12 N3 C16 C17 176.9(3)
Cu1 N3 C16 C17 -7.3(3)
C14 C15 C16 N3 -1.5(5)
C14 C15 C16 C17 -179.9(3)
C21 N4 C17 C18 1.4(5)
Cu1 N4 C17 C18 -170.1(2)
C21 N4 C17 C16 -179.0(3)
Cu1 N4 C17 C16 9.5(3)
N3 C16 C17 N4 -1.8(4)
C15 C16 C17 N4 176.6(3)
N3 C16 C17 C18 177.8(3)
C15 C16 C17 C18 -3.7(5)
N4 C17 C18 C19 -0.5(5)
C16 C17 C18 C19 179.9(3)
C17 C18 C19 C20 -0.4(5)
C18 C19 C20 C21 0.4(5)
C17 N4 C21 C20 -1.4(5)
Cu1 N4 C21 C20 168.8(2)
C19 C20 C21 N4 0.5(5)
